data_7222875
loop_
_publ_author_name
'Mueller, W.'
'Schaefer, H.'
'Weiss, A.'

_publ_section_title
;
 Neuartige Siliciumverbaende in der Phase Ca1.65 Li1.85 Si4.0
;
_journal_name_full
;
Zeitschrift fuer Naturforschung, Teil B. Anorganische Chemie, Organische 
Chemie (2,1947-32,1977)
;
_journal_page_first 1371
_journal_page_last 1374
_journal_volume 25
_journal_year 1970
_chemical_formula_sum 'Ca1.65 Li1.85 Si4'
_chemical_name_systematic 'Ca1.65 Li1.85 Si4.0'
_space_group_IT_number 58
_symmetry_space_group_name_Hall '-P 2 2n'
_symmetry_space_group_name_H-M 'P n n m'
_cell_angle_alpha 90
_cell_angle_beta 90
_cell_angle_gamma 90
_cell_formula_units_Z 4
_cell_length_a 13.58
_cell_length_b 10.3
_cell_length_c 4.37
_cell_volume 611.249
_citation_journal_id_ASTM ZENBAX
_cod_data_source_file Mueller_ZENBAX_1970_669.cif
_cod_data_source_block Ca1.65Li1.85Si4
_cod_original_cell_volume 611.2494
_cod_database_code 7222875

loop_
_symmetry_equiv_pos_as_xyz
x,y,z
-x,-y,z
x+1/2,-y+1/2,-z+1/2
-x+1/2,y+1/2,-z+1/2
-x,-y,-z
x,y,-z
-x-1/2,y-1/2,z-1/2
x-1/2,-y-1/2,z-1/2

loop_
_atom_site_label
_atom_site_type_symbol
_atom_site_fract_x
_atom_site_fract_y
_atom_site_fract_z
_atom_site_occupancy
_atom_site_U_iso_or_equiv
Si4 Si 0.429 0.067 0 1 0.0
Ca3 Ca 0.831 0.275 0 0.15 0.0
Li1 Li 0.831 0.275 0 0.85 0.0
Si1 Si 0.638 0.357 0 1 0.0
Si2 Si 0.333 0.418 0 1 0.0
Si3 Si 0.474 0.286 0 1 0.0
Li2 Li 0.237 0.039 0 1 0.0
Ca1 Ca 0 0 0 1 0.0
Ca2 Ca 0.107 0.36 0 1 0.0
